data_4504383
loop_
_publ_author_name
'Huang, Guo'
'Xu, Hanhui'
'Zhou, Xiao-Ping'
'Xu, Zhengtao'
'Li, Kunhao'
'Zeller, Matthias'
'Hunter, Allen D.'

_publ_section_title
;
 Assembly of Large Aromatic Selenoether Ligands into Cubic and
 Non-interpenetrated (10, 3)-aNets
;
_journal_issue 12
_journal_name_full 'Crystal Growth &amp; Design'
_journal_page_first 2542
_journal_paper_doi 10.1021/cg070447k
_journal_volume 7
_journal_year 2007
_chemical_formula_moiety 'C88 H68 Ag3 O2 Se8, 3(F6 Sb)'
_chemical_formula_sum 'C88 H68 Ag3 F18 O2 Sb3 Se8'
_chemical_formula_weight 2819.96
_chemical_name_systematic
; 
 ? 
;
_space_group_IT_number 213
_symmetry_cell_setting cubic
_symmetry_space_group_name_Hall 'P 4bd 2ab 3'
_symmetry_space_group_name_H-M 'P 41 3 2'
_atom_sites_solution_hydrogens geom
_atom_sites_solution_primary direct
_atom_sites_solution_secondary difmap
_audit_creation_method SHELXL-97
_cell_angle_alpha 90.00
_cell_angle_beta 90.00
_cell_angle_gamma 90.00
_cell_formula_units_Z 12
_cell_length_a 31.7406(7)
_cell_length_b 31.7406(7)
_cell_length_c 31.7406(7)
_cell_measurement_reflns_used 8372
_cell_measurement_temperature 100(2)
_cell_measurement_theta_max 30.52
_cell_measurement_theta_min 2.31
_cell_volume 31977.6(12)
_computing_cell_refinement 'SAINT+ 6.45 (Bruker, 2003)'
_computing_data_collection 'SMART 5.630 (Bruker, 1997-2002)'
_computing_data_reduction 'SAINT+ 6.45'
_computing_molecular_graphics 'SHELXTL 6.14'
_computing_publication_material 'SHELXTL 6.14'
_computing_structure_refinement 'SHELXTL 6.14'
_computing_structure_solution 'SHELXTL 6.14 (Bruker, 2000-2003)'
_diffrn_ambient_temperature 100(2)
_diffrn_measured_fraction_theta_full 1.000
_diffrn_measured_fraction_theta_max 1.000
_diffrn_measurement_device_type 'Bruker AXS SMART APEX CCD diffractometer'
_diffrn_measurement_method '\w scans'
_diffrn_radiation_monochromator graphite
_diffrn_radiation_source 'fine-focus sealed tube'
_diffrn_radiation_type MoK\a
_diffrn_radiation_wavelength 0.71073
_diffrn_reflns_av_R_equivalents 0.1175
_diffrn_reflns_av_sigmaI/netI 0.0482
_diffrn_reflns_limit_h_max 39
_diffrn_reflns_limit_h_min -39
_diffrn_reflns_limit_k_max 39
_diffrn_reflns_limit_k_min -39
_diffrn_reflns_limit_l_max 33
_diffrn_reflns_limit_l_min -39
_diffrn_reflns_number 189665
_diffrn_reflns_theta_full 26.37
_diffrn_reflns_theta_max 26.37
_diffrn_reflns_theta_min 0.91
_diffrn_standards_number 0
_exptl_absorpt_coefficient_mu 4.093
_exptl_absorpt_correction_T_max 0.815
_exptl_absorpt_correction_T_min 0.472
_exptl_absorpt_correction_type multi-scan
_exptl_absorpt_process_details 'SADABS in SAINT+ (Bruker, 2003)'
_exptl_crystal_colour yellow
_exptl_crystal_density_diffrn 1.757
_exptl_crystal_density_method 'not measured'
_exptl_crystal_description block
_exptl_crystal_F_000 16080
_exptl_crystal_size_max 0.05
_exptl_crystal_size_mid 0.05
_exptl_crystal_size_min 0.05
_refine_diff_density_max 2.540
_refine_diff_density_min -0.880
_refine_diff_density_rms 0.293
_refine_ls_abs_structure_details 'Flack H D (1983), Acta Cryst. A39, 876-881, 4702 Friedel pairs'
_refine_ls_abs_structure_Flack 0.008(16)
_refine_ls_extinction_method none
_refine_ls_goodness_of_fit_ref 1.071
_refine_ls_hydrogen_treatment constr
_refine_ls_matrix_type full
_refine_ls_number_parameters 570
_refine_ls_number_reflns 10947
_refine_ls_number_restraints 463
_refine_ls_restrained_S_all 1.056
_refine_ls_R_factor_all 0.0848
_refine_ls_R_factor_gt 0.0585
_refine_ls_shift/su_max 0.001
_refine_ls_shift/su_mean 0.000
_refine_ls_structure_factor_coef Fsqd
_refine_ls_weighting_details 'calc w=1/[\s^2^(Fo^2^)+(0.1259P)^2^+37.3783P] where P=(Fo^2^+2Fc^2^)/3'
_refine_ls_weighting_scheme calc
_refine_ls_wR_factor_gt 0.1711
_refine_ls_wR_factor_ref 0.1956
_reflns_number_gt 8412
_reflns_number_total 10947
_reflns_threshold_expression I>2\s(I)
_cod_data_source_file cg070447k-file001.cif
_cod_data_source_block 1
_cod_depositor_comments
;
The following automatic conversions were performed:

'_symmetry_cell_setting' value 'Cubic' changed to 'cubic' according
to /home/saulius/struct/CIF-dictionaries/cif_core.dic dictionary
named 'cif_core.dic' version 2.4.1 from 2010-06-29.

Automatic conversion script
Id: cif_fix_values 1715 2011-07-08 13:25:40Z adriana 
;
_cod_original_sg_symbol_H-M P4(1)32
_cod_database_code 4504383

loop_
_symmetry_equiv_pos_as_xyz
'x, y, z'
'-x+1/2, -y, z+1/2'
'-x, y+1/2, -z+1/2'
'x+1/2, -y+1/2, -z'
'z, x, y'
'z+1/2, -x+1/2, -y'
'-z+1/2, -x, y+1/2'
'-z, x+1/2, -y+1/2'
'y, z, x'
'-y, z+1/2, -x+1/2'
'y+1/2, -z+1/2, -x'
'-y+1/2, -z, x+1/2'
'y+3/4, x+1/4, -z+1/4'
'-y+3/4, -x+3/4, -z+3/4'
'y+1/4, -x+1/4, z+3/4'
'-y+1/4, x+3/4, z+1/4'
'x+3/4, z+1/4, -y+1/4'
'-x+1/4, z+3/4, y+1/4'
'-x+3/4, -z+3/4, -y+3/4'
'x+1/4, -z+1/4, y+3/4'
'z+3/4, y+1/4, -x+1/4'
'z+1/4, -y+1/4, x+3/4'
'-z+1/4, y+3/4, x+1/4'
'-z+3/4, -y+3/4, -x+3/4'

loop_
_atom_site_label
_atom_site_type_symbol
_atom_site_fract_x
_atom_site_fract_y
_atom_site_fract_z
_atom_site_U_iso_or_equiv
_atom_site_adp_type
_atom_site_occupancy
_atom_site_symmetry_multiplicity
_atom_site_calc_flag
_atom_site_refinement_flags
_atom_site_disorder_assembly
_atom_site_disorder_group
Ag2 Ag -0.0129(4) 0.1368(4) 0.7496(3) 0.039(2) Uani 0.279(6) 1 d PDU A 1
O1 O -0.0640(8) 0.1744(7) 0.7138(8) 0.082(5) Uani 0.559(12) 1 d PDU A 1
C41 C -0.0620(9) 0.2209(10) 0.7129(13) 0.099(6) Uani 0.559(12) 1 d PDU A 1
H41A H -0.0495 0.2305 0.6860 0.119 Uiso 0.559(12) 1 calc PR A 1
H41B H -0.0441 0.2313 0.7363 0.119 Uiso 0.559(12) 1 calc PR A 1
C42 C -0.1057(9) 0.2383(8) 0.7173(13) 0.099(6) Uani 0.559(12) 1 d PDU A 1
H42A H -0.1177 0.2457 0.6894 0.119 Uiso 0.559(12) 1 calc PR A 1
H42B H -0.1060 0.2635 0.7355 0.119 Uiso 0.559(12) 1 calc PR A 1
C43 C -0.1297(9) 0.2024(10) 0.7373(13) 0.123(8) Uani 0.559(12) 1 d PDU A 1
H43A H -0.1257 0.2018 0.7682 0.148 Uiso 0.559(12) 1 calc PR A 1
H43B H -0.1602 0.2041 0.7309 0.148 Uiso 0.559(12) 1 calc PR A 1
C44 C -0.1099(10) 0.1645(10) 0.7165(13) 0.123(8) Uani 0.559(12) 1 d PDU A 1
H44A H -0.1146 0.1388 0.7336 0.148 Uiso 0.559(12) 1 calc PR A 1
H44B H -0.1218 0.1600 0.6881 0.148 Uiso 0.559(12) 1 calc PR A 1
Ag2B Ag -0.0074(3) 0.1250 0.7426(3) 0.039(2) Uani 0.441(12) 2 d SPD A 2
O1B O -0.0585(9) 0.1641(10) 0.7067(10) 0.082(5) Uani 0.441(12) 1 d PD A 2
C41B C -0.0544(14) 0.1813(10) 0.6628(11) 0.099(6) Uani 0.441(12) 1 d PDU A 2
H41C H -0.0280 0.1712 0.6495 0.119 Uiso 0.441(12) 1 calc PR A 2
H41D H -0.0785 0.1723 0.6452 0.119 Uiso 0.441(12) 1 calc PR A 2
C42B C -0.0538(13) 0.2284(10) 0.6673(12) 0.099(6) Uani 0.441(12) 1 d PDU A 2
H42C H -0.0613 0.2426 0.6405 0.119 Uiso 0.441(12) 1 calc PR A 2
H42D H -0.0261 0.2387 0.6771 0.119 Uiso 0.441(12) 1 calc PR A 2
C43B C -0.0878(15) 0.2342(12) 0.7006(13) 0.123(8) Uani 0.441(12) 1 d PDU A 2
H43C H -0.0868 0.2627 0.7132 0.148 Uiso 0.441(12) 1 calc PR A 2
H43D H -0.1163 0.2289 0.6891 0.148 Uiso 0.441(12) 1 calc PR A 2
C44B C -0.0750(17) 0.2005(14) 0.7320(11) 0.123(8) Uani 0.441(12) 1 d PDU A 2
H44C H -0.0528 0.2114 0.7511 0.148 Uiso 0.441(12) 1 calc PR A 2
H44D H -0.0995 0.1917 0.7491 0.148 Uiso 0.441(12) 1 calc PR A 2
Ag1 Ag 0.00494(3) 0.17363(3) 0.99170(3) 0.0408(2) Uani 1 1 d . . .
C1 C 0.0134(3) 0.0909(3) 0.9210(3) 0.032(2) Uani 1 1 d U . .
C2 C -0.0099(3) 0.0856(3) 0.8840(3) 0.036(2) Uani 1 1 d U . .
H2A H -0.0398 0.0875 0.8844 0.043 Uiso 1 1 calc R . .
C3 C 0.0112(3) 0.0775(3) 0.8472(3) 0.032(2) Uani 1 1 d U A .
C4 C 0.0553(3) 0.0742(3) 0.8455(3) 0.033(2) Uani 1 1 d U . .
C5 C 0.0774(3) 0.0647(4) 0.8081(3) 0.036(2) Uani 1 1 d U . .
H5A H 0.0627 0.0637 0.7820 0.044 Uiso 1 1 calc R . .
C6 C 0.1197(3) 0.0570(3) 0.8092(3) 0.034(2) Uani 1 1 d U . .
H6A H 0.1339 0.0510 0.7835 0.041 Uiso 1 1 calc R . .
C7 C 0.1437(3) 0.0576(3) 0.8476(3) 0.029(2) Uani 1 1 d U . .
C8 C 0.1856(3) 0.0449(3) 0.8512(3) 0.034(2) Uani 1 1 d U . .
C9 C 0.2067(3) 0.0461(3) 0.8888(3) 0.034(2) Uani 1 1 d U . .
H9A H 0.2350 0.0365 0.8904 0.041 Uiso 1 1 calc R . .
C10 C 0.1868(3) 0.0613(3) 0.9243(3) 0.035(2) Uani 1 1 d U . .
C11 C 0.1450(3) 0.0735(3) 0.9238(3) 0.029(2) Uani 1 1 d U . .
C12 C 0.1223(4) 0.0870(3) 0.9609(3) 0.038(2) Uani 1 1 d U . .
H12A H 0.1373 0.0923 0.9862 0.046 Uiso 1 1 calc R . .
C13 C 0.0799(4) 0.0924(3) 0.9602(3) 0.036(2) Uani 1 1 d U . .
H13A H 0.0656 0.0993 0.9856 0.043 Uiso 1 1 calc R . .
C14 C 0.0562(3) 0.0880(3) 0.9220(3) 0.033(2) Uani 1 1 d U . .
C15 C 0.0778(3) 0.0792(3) 0.8842(3) 0.032(2) Uani 1 1 d U . .
C16 C 0.1219(3) 0.0711(3) 0.8849(3) 0.029(2) Uani 1 1 d U . .
C17 C -0.0738(4) 0.1001(4) 0.9619(3) 0.042(3) Uani 1 1 d U . .
C18 C -0.0922(4) 0.1358(4) 0.9492(5) 0.059(4) Uani 1 1 d U . .
H18A H -0.0765 0.1608 0.9439 0.071 Uiso 1 1 calc R . .
C19 C -0.1372(6) 0.1340(8) 0.9439(6) 0.097(7) Uani 1 1 d U . .
H19A H -0.1516 0.1593 0.9369 0.116 Uiso 1 1 calc R . .
C20 C -0.1594(6) 0.0997(11) 0.9483(7) 0.118(11) Uani 1 1 d U . .
H20A H -0.1885 0.1001 0.9414 0.142 Uiso 1 1 calc R . .
C21 C -0.1418(8) 0.0641(10) 0.9621(6) 0.121(11) Uani 1 1 d U . .
H21A H -0.1588 0.0399 0.9671 0.145 Uiso 1 1 calc R . .
C22 C -0.0968(6) 0.0625(7) 0.9694(5) 0.081(5) Uani 1 1 d U . .
H22A H -0.0834 0.0375 0.9787 0.097 Uiso 1 1 calc R . .
C23 C -0.0759(3) 0.0682(4) 0.8132(4) 0.044(3) Uani 1 1 d U A .
C24 C -0.0953(5) 0.1048(5) 0.8155(5) 0.063(4) Uani 1 1 d U . .
H24A H -0.0815 0.1306 0.8093 0.076 Uiso 1 1 calc R . .
C25 C -0.1377(5) 0.1030(7) 0.8277(6) 0.088(6) Uani 1 1 d U . .
H25A H -0.1534 0.1284 0.8292 0.105 Uiso 1 1 calc R . .
C26 C -0.1572(6) 0.0656(12) 0.8378(7) 0.121(10) Uani 1 1 d U . .
H26 H -0.1862 0.0653 0.8454 0.145 Uiso 1 1 calc R . .
C27 C -0.1366(8) 0.0319(10) 0.8368(11) 0.149(12) Uani 1 1 d U . .
H27 H -0.1499 0.0062 0.8442 0.179 Uiso 1 1 calc R . .
C28 C -0.0950(5) 0.0319(6) 0.8251(6) 0.087(5) Uani 1 1 d U . .
H28A H -0.0795 0.0063 0.8253 0.104 Uiso 1 1 calc R . .
C29 C 0.2618(4) -0.0025(4) 0.8239(3) 0.046(3) Uani 1 1 d U . .
C30 C 0.2938(4) 0.0258(4) 0.8357(4) 0.045(3) Uani 1 1 d U . .
H30A H 0.2892 0.0553 0.8339 0.054 Uiso 1 1 calc R . .
C31 C 0.3318(4) 0.0108(5) 0.8497(4) 0.061(4) Uani 1 1 d U . .
H31A H 0.3533 0.0300 0.8578 0.073 Uiso 1 1 calc R . .
C32 C 0.3390(5) -0.0300(7) 0.8522(5) 0.076(5) Uani 1 1 d U . .
H32A H 0.3653 -0.0393 0.8630 0.092 Uiso 1 1 calc R . .
C33 C 0.3091(6) -0.0608(5) 0.8393(4) 0.071(5) Uani 1 1 d U . .
H33A H 0.3157 -0.0900 0.8390 0.086 Uiso 1 1 calc R . .
C34 C 0.2686(6) -0.0454(5) 0.8268(4) 0.065(4) Uani 1 1 d U . .
H34A H 0.2465 -0.0646 0.8205 0.077 Uiso 1 1 calc R . .
C35 C 0.2682(4) 0.0400(4) 0.9663(3) 0.038(2) Uani 1 1 d U . .
C36 C 0.3023(4) 0.0661(4) 0.9710(4) 0.052(3) Uani 1 1 d U . .
H36A H 0.2984 0.0953 0.9763 0.063 Uiso 1 1 calc R . .
C37 C 0.3424(4) 0.0495(4) 0.9678(4) 0.053(3) Uani 1 1 d U . .
H37A H 0.3658 0.0678 0.9715 0.063 Uiso 1 1 calc R . .
C38 C 0.3494(4) 0.0090(5) 0.9599(4) 0.057(3) Uani 1 1 d U . .
H38A H 0.3775 -0.0012 0.9587 0.069 Uiso 1 1 calc R . .
C39 C 0.3174(5) -0.0175(4) 0.9535(4) 0.054(3) Uani 1 1 d U . .
H39A H 0.3231 -0.0460 0.9464 0.064 Uiso 1 1 calc R . .
C40 C 0.2744(4) -0.0033(4) 0.9572(3) 0.045(3) Uani 1 1 d U . .
H40A H 0.2514 -0.0221 0.9537 0.054 Uiso 1 1 calc R . .
F1 F -0.0146(4) 0.6671(4) 0.0573(4) 0.122(5) Uani 1 1 d DU . .
F2 F -0.0182(3) 0.7382(3) 0.0990(4) 0.088(3) Uani 1 1 d DU . .
F3 F 0.0342(4) 0.7087(3) 0.1571(3) 0.089(3) Uani 1 1 d DU . .
F4 F 0.0388(5) 0.6367(3) 0.1162(5) 0.138(6) Uani 1 1 d DU . .
F5 F -0.0364(4) 0.6675(4) 0.1363(5) 0.146(6) Uani 1 1 d DU . .
F6 F 0.0556(3) 0.7077(3) 0.0763(3) 0.084(3) Uani 1 1 d DU . .
F7 F 0.0787(5) 0.1387(3) 0.1340(4) 0.124(5) Uani 1 1 d DU . .
F8 F 0.0601(3) 0.1193(3) 0.0577(3) 0.073(2) Uani 1 1 d DU . .
F9 F 0.9213(8) 0.8565(6) 0.8844(8) 0.116(9) Uani 0.50 1 d PDU . .
F10 F 0.9008(12) 0.9551(8) 0.9419(12) 0.24(2) Uani 0.50 1 d PDU . .
Sb1 Sb 0.01013(4) 0.68707(3) 0.10758(4) 0.0779(4) Uani 1 1 d D . .
Sb2 Sb 0.09758(2) 0.09758(2) 0.09758(2) 0.0399(3) Uani 1 3 d SD . .
Sb3 Sb 0.90892(11) 0.90892(11) 0.90892(11) 0.1035(15) Uani 0.50 3 d SPD . .
Se1 Se -0.01478(4) 0.09752(4) 0.97558(3) 0.0375(3) Uani 1 1 d . . .
Se2 Se -0.01852(4) 0.06457(5) 0.79557(4) 0.0487(3) Uani 1 1 d . . .
Se3 Se 0.20944(3) 0.01744(3) 0.80188(3) 0.0354(2) Uani 1 1 d . . .
Se4 Se 0.21346(3) 0.06093(3) 0.97897(3) 0.0319(2) Uani 1 1 d . . .

loop_
_atom_site_aniso_label
_atom_site_aniso_U_11
_atom_site_aniso_U_22
_atom_site_aniso_U_33
_atom_site_aniso_U_23
_atom_site_aniso_U_13
_atom_site_aniso_U_12
Ag2 0.031(3) 0.054(6) 0.032(3) 0.002(3) 0.004(2) 0.000(3)
O1 0.071(7) 0.083(9) 0.093(8) 0.021(8) -0.017(7) 0.010(7)
C41 0.091(8) 0.102(8) 0.104(8) 0.009(6) -0.006(6) 0.001(6)
C42 0.091(8) 0.102(8) 0.104(8) 0.009(6) -0.006(6) 0.001(6)
C43 0.124(10) 0.127(10) 0.119(10) 0.009(6) -0.009(7) -0.001(7)
C44 0.124(10) 0.127(10) 0.119(10) 0.009(6) -0.009(7) -0.001(7)
Ag2B 0.031(3) 0.054(6) 0.032(3) 0.002(3) 0.004(2) 0.000(3)
O1B 0.071(7) 0.083(9) 0.093(8) 0.021(8) -0.017(7) 0.010(7)
C41B 0.091(8) 0.102(8) 0.104(8) 0.009(6) -0.006(6) 0.001(6)
C42B 0.091(8) 0.102(8) 0.104(8) 0.009(6) -0.006(6) 0.001(6)
C43B 0.124(10) 0.127(10) 0.119(10) 0.009(6) -0.009(7) -0.001(7)
C44B 0.124(10) 0.127(10) 0.119(10) 0.009(6) -0.009(7) -0.001(7)
Ag1 0.0301(4) 0.0454(5) 0.0469(5) -0.0142(4) 0.0103(3) -0.0066(3)
C1 0.038(6) 0.030(5) 0.029(5) 0.002(4) 0.010(4) 0.004(4)
C2 0.034(6) 0.035(5) 0.038(6) 0.004(5) 0.010(5) 0.002(4)
C3 0.034(5) 0.043(6) 0.020(5) 0.003(4) 0.000(4) -0.004(4)
C4 0.033(5) 0.034(5) 0.031(5) 0.004(4) 0.004(4) -0.002(4)
C5 0.039(6) 0.049(6) 0.021(5) 0.003(5) -0.003(4) 0.003(5)
C6 0.042(6) 0.048(6) 0.011(4) 0.006(4) 0.004(4) 0.000(5)
C7 0.032(5) 0.025(5) 0.030(5) -0.006(4) 0.005(4) -0.007(4)
C8 0.040(6) 0.037(6) 0.024(5) -0.004(4) 0.008(4) -0.007(5)
C9 0.036(6) 0.039(6) 0.026(5) 0.003(4) 0.007(4) -0.004(5)
C10 0.040(6) 0.027(5) 0.039(6) 0.003(4) -0.004(5) -0.001(4)
C11 0.039(5) 0.024(5) 0.025(5) 0.006(4) 0.007(4) -0.005(4)
C12 0.054(7) 0.030(5) 0.031(5) -0.003(4) -0.001(5) 0.002(5)
C13 0.045(6) 0.034(5) 0.029(5) -0.002(4) 0.012(5) 0.007(5)
C14 0.044(6) 0.027(5) 0.028(5) 0.001(4) -0.004(4) 0.003(4)
C15 0.046(6) 0.030(5) 0.019(4) -0.002(4) 0.007(4) -0.001(4)
C16 0.033(5) 0.026(5) 0.029(5) 0.005(4) -0.005(4) -0.002(4)
C17 0.035(6) 0.061(7) 0.029(5) -0.008(5) 0.005(5) -0.006(5)
C18 0.045(7) 0.057(8) 0.076(10) -0.032(7) -0.015(7) 0.015(6)
C19 0.063(11) 0.129(17) 0.099(14) -0.051(13) 0.003(10) 0.038(11)
C20 0.044(10) 0.24(3) 0.067(13) -0.063(17) 0.015(9) -0.045(16)
C21 0.097(18) 0.21(3) 0.055(11) -0.024(15) 0.022(11) -0.094(19)
C22 0.076(11) 0.119(14) 0.049(8) -0.001(9) 0.006(8) -0.044(10)
C23 0.026(5) 0.067(8) 0.039(6) 0.001(6) 0.001(5) -0.010(5)
C24 0.050(8) 0.070(10) 0.068(9) 0.002(7) -0.007(7) 0.007(7)
C25 0.050(9) 0.132(17) 0.081(12) -0.022(12) 0.005(8) 0.027(10)
C26 0.047(10) 0.23(3) 0.086(14) -0.020(17) 0.021(10) -0.011(16)
C27 0.089(17) 0.15(2) 0.21(3) -0.05(2) 0.066(19) -0.050(17)
C28 0.062(10) 0.092(13) 0.106(14) 0.010(11) 0.008(10) -0.024(9)
C29 0.051(7) 0.051(7) 0.036(6) 0.021(5) 0.018(5) 0.030(6)
C30 0.035(6) 0.068(8) 0.033(6) 0.004(5) 0.006(5) 0.000(6)
C31 0.044(7) 0.095(12) 0.043(7) 0.001(7) 0.013(6) 0.020(7)
C32 0.053(9) 0.116(15) 0.061(9) 0.007(9) 0.015(7) 0.028(10)
C33 0.096(12) 0.072(10) 0.046(8) 0.021(7) 0.021(8) 0.049(10)
C34 0.099(12) 0.060(8) 0.035(6) 0.001(6) 0.023(7) 0.010(8)
C35 0.045(6) 0.042(6) 0.028(5) 0.011(5) -0.006(5) 0.006(5)
C36 0.053(8) 0.040(7) 0.064(8) 0.012(6) 0.000(6) -0.001(6)
C37 0.035(6) 0.062(8) 0.062(8) 0.007(6) -0.004(6) 0.002(6)
C38 0.040(7) 0.075(10) 0.058(8) 0.009(7) -0.009(6) 0.011(7)
C39 0.076(9) 0.050(7) 0.035(6) 0.004(5) 0.003(6) 0.025(7)
C40 0.061(7) 0.039(6) 0.034(6) 0.004(5) -0.007(5) 0.013(6)
F1 0.132(10) 0.086(7) 0.147(11) -0.053(7) 0.028(9) -0.046(7)
F2 0.086(6) 0.054(5) 0.123(8) -0.003(5) -0.006(6) -0.006(5)
F3 0.132(9) 0.054(5) 0.081(6) 0.000(5) 0.016(6) 0.004(5)
F4 0.208(15) 0.042(5) 0.164(12) 0.001(7) 0.049(11) 0.002(7)
F5 0.147(12) 0.083(8) 0.209(15) 0.013(9) 0.075(11) -0.040(8)
F6 0.099(7) 0.055(5) 0.099(7) -0.008(5) 0.034(6) -0.019(5)
F7 0.196(14) 0.076(7) 0.100(8) -0.048(6) 0.032(9) 0.003(8)
F8 0.057(5) 0.102(7) 0.060(5) 0.014(5) 0.003(4) 0.011(5)
F9 0.14(2) 0.117(19) 0.096(18) 0.003(14) 0.013(15) 0.033(16)
F10 0.33(5) 0.15(3) 0.24(4) -0.01(3) -0.03(4) -0.17(3)
Sb1 0.1056(9) 0.0348(5) 0.0931(8) -0.0101(5) 0.0388(7) -0.0188(5)
Sb2 0.0399(3) 0.0399(3) 0.0399(3) -0.0046(3) -0.0046(3) -0.0046(3)
Sb3 0.1035(15) 0.1035(15) 0.1035(15) 0.0090(19) 0.0090(19) 0.0090(19)
Se1 0.0403(6) 0.0409(6) 0.0311(5) -0.0028(4) 0.0090(4) -0.0013(5)
Se2 0.0385(6) 0.0763(9) 0.0313(6) -0.0014(6) -0.0001(5) -0.0077(6)
Se3 0.0339(5) 0.0425(6) 0.0298(5) -0.0038(4) 0.0064(4) -0.0004(4)
Se4 0.0348(5) 0.0337(5) 0.0272(5) 0.0029(4) -0.0020(4) -0.0041(4)

loop_
_atom_type_symbol
_atom_type_description
_atom_type_scat_dispersion_real
_atom_type_scat_dispersion_imag
_atom_type_scat_source
C C 0.0033 0.0016 'International Tables Vol C Tables 4.2.6.8 and 6.1.1.4'
H H 0.0000 0.0000 'International Tables Vol C Tables 4.2.6.8 and 6.1.1.4'
F F 0.0171 0.0103 'International Tables Vol C Tables 4.2.6.8 and 6.1.1.4'
Se Se -0.0929 2.2259 'International Tables Vol C Tables 4.2.6.8 and 6.1.1.4'
Ag Ag -0.8971 1.1015 'International Tables Vol C Tables 4.2.6.8 and 6.1.1.4'
Sb Sb -0.5866 1.5461 'International Tables Vol C Tables 4.2.6.8 and 6.1.1.4'
O O 0.0106 0.0060 'International Tables Vol C Tables 4.2.6.8 and 6.1.1.4'

loop_
_geom_angle_atom_site_label_1
_geom_angle_atom_site_label_2
_geom_angle_atom_site_label_3
_geom_angle
_geom_angle_site_symmetry_1
_geom_angle_site_symmetry_3
Ag2 Ag2 O1 120.2(7) 22_455 .
Ag2 Ag2 Se2 94.7(14) 22_455 22_455
O1 Ag2 Se2 95.2(8) . 22_455
Ag2 Ag2 Se2 65.3(13) 22_455 .
O1 Ag2 Se2 130.7(8) . .
Se2 Ag2 Se2 134.2(5) 22_455 .
C41 O1 C44 105(2) . .
C41 O1 Ag2 119.7(19) . .
C44 O1 Ag2 123(2) . .
O1 C41 C42 108.9(18) . .
O1 C41 H41A 109.9 . .
C42 C41 H41A 109.9 . .
O1 C41 H41B 109.9 . .
C42 C41 H41B 109.9 . .
H41A C41 H41B 108.3 . .
C41 C42 C43 103.3(14) . .
C41 C42 H42A 111.1 . .
C43 C42 H42A 111.1 . .
C41 C42 H42B 111.1 . .
C43 C42 H42B 111.1 . .
H42A C42 H42B 109.1 . .
C44 C43 C42 101.9(15) . .
C44 C43 H43A 111.4 . .
C42 C43 H43A 111.4 . .
C44 C43 H43B 111.4 . .
C42 C43 H43B 111.4 . .
H43A C43 H43B 109.3 . .
O1 C44 C43 105.4(19) . .
O1 C44 H44A 110.7 . .
C43 C44 H44A 110.7 . .
O1 C44 H44B 110.7 . .
C43 C44 H44B 110.7 . .
H44A C44 H44B 108.8 . .
O1B Ag2B O1B 66.8(17) . 22_455
O1B Ag2B Se2 89.5(9) . 22_455
O1B Ag2B Se2 128.2(9) 22_455 22_455
O1B Ag2B Se2 128.2(9) . .
O1B Ag2B Se2 89.5(9) 22_455 .
Se2 Ag2B Se2 137.3(6) 22_455 .
C44B O1B C41B 104(2) . .
C44B O1B Ag2B 113(2) . .
C41B O1B Ag2B 126(2) . .
C42B C41B O1B 106(2) . .
C42B C41B H41C 110.6 . .
O1B C41B H41C 110.6 . .
C42B C41B H41D 110.6 . .
O1B C41B H41D 110.6 . .
H41C C41B H41D 108.7 . .
C41B C42B C43B 100.2(16) . .
C41B C42B H42C 111.7 . .
C43B C42B H42C 111.7 . .
C41B C42B H42D 111.7 . .
C43B C42B H42D 111.7 . .
H42C C42B H42D 109.5 . .
C44B C43B C42B 100.4(16) . .
C44B C43B H43C 111.7 . .
C42B C43B H43C 111.7 . .
C44B C43B H43D 111.7 . .
C42B C43B H43D 111.7 . .
H43C C43B H43D 109.5 . .
O1B C44B C43B 106.5(19) . .
O1B C44B H44C 110.4 . .
C43B C44B H44C 110.4 . .
O1B C44B H44D 110.4 . .
C43B C44B H44D 110.4 . .
H44C C44B H44D 108.6 . .
Se1 Ag1 Se3 138.04(5) . 22_455
Se1 Ag1 Se4 122.63(5) . 5_456
Se3 Ag1 Se4 99.25(4) 22_455 5_456
C14 C1 C2 122.7(9) . .
C14 C1 Se1 116.3(8) . .
C2 C1 Se1 120.8(8) . .
C3 C2 C1 118.6(10) . .
C3 C2 H2A 120.7 . .
C1 C2 H2A 120.7 . .
C2 C3 C4 122.2(10) . .
C2 C3 Se2 121.6(8) . .
C4 C3 Se2 116.0(7) . .
C3 C4 C5 122.9(10) . .
C3 C4 C15 117.3(9) . .
C5 C4 C15 119.7(9) . .
C6 C5 C4 120.5(9) . .
C6 C5 H5A 119.8 . .
C4 C5 H5A 119.8 . .
C5 C6 C7 122.5(9) . .
C5 C6 H6A 118.7 . .
C7 C6 H6A 118.7 . .
C8 C7 C16 118.5(9) . .
C8 C7 C6 124.7(9) . .
C16 C7 C6 116.7(9) . .
C9 C8 C7 122.1(9) . .
C9 C8 Se3 121.5(8) . .
C7 C8 Se3 115.8(7) . .
C8 C9 C10 119.8(10) . .
C8 C9 H9A 120.1 . .
C10 C9 H9A 120.1 . .
C9 C10 C11 121.8(10) . .
C9 C10 Se4 122.2(8) . .
C11 C10 Se4 115.6(8) . .
C10 C11 C16 119.0(9) . .
C10 C11 C12 123.6(10) . .
C16 C11 C12 117.4(9) . .
C13 C12 C11 121.3(10) . .
C13 C12 H12A 119.4 . .
C11 C12 H12A 119.4 . .
C12 C13 C14 121.5(10) . .
C12 C13 H13A 119.2 . .
C14 C13 H13A 119.2 . .
C1 C14 C15 118.7(9) . .
C1 C14 C13 122.4(10) . .
C15 C14 C13 118.8(10) . .
C14 C15 C16 120.0(9) . .
C14 C15 C4 120.5(10) . .
C16 C15 C4 119.2(9) . .
C15 C16 C7 120.8(9) . .
C15 C16 C11 120.5(9) . .
C7 C16 C11 118.5(9) . .
C18 C17 C22 122.6(14) . .
C18 C17 Se1 122.0(10) . .
C22 C17 Se1 115.2(12) . .
C17 C18 C19 115.7(16) . .
C17 C18 H18A 122.1 . .
C19 C18 H18A 122.1 . .
C20 C19 C18 124(2) . .
C20 C19 H19A 118.1 . .
C18 C19 H19A 118.1 . .
C19 C20 C21 121(2) . .
C19 C20 H20A 119.4 . .
C21 C20 H20A 119.4 . .
C20 C21 C22 120(2) . .
C20 C21 H21A 120.2 . .
C22 C21 H21A 120.2 . .
C17 C22 C21 117(2) . .
C17 C22 H22A 121.6 . .
C21 C22 H22A 121.6 . .
C24 C23 C28 121.6(14) . .
C24 C23 Se2 121.1(11) . .
C28 C23 Se2 117.2(12) . .
C23 C24 C25 115.4(16) . .
C23 C24 H24A 122.3 . .
C25 C24 H24A 122.3 . .
C26 C25 C24 122.1(19) . .
C26 C25 H25A 118.9 . .
C24 C25 H25A 118.9 . .
C27 C26 C25 120(2) . .
C27 C26 H26 120.2 . .
C25 C26 H26 120.2 . .
C26 C27 C28 121(3) . .
C26 C27 H27 119.6 . .
C28 C27 H27 119.6 . .
C23 C28 C27 120(2) . .
C23 C28 H28A 119.8 . .
C27 C28 H28A 119.8 . .
C34 C29 C30 119.8(13) . .
C34 C29 Se3 119.1(12) . .
C30 C29 Se3 121.0(9) . .
C31 C30 C29 119.9(13) . .
C31 C30 H30A 120.0 . .
C29 C30 H30A 120.0 . .
C32 C31 C30 120.9(16) . .
C32 C31 H31A 119.6 . .
C30 C31 H31A 119.6 . .
C31 C32 C33 123.0(15) . .
C31 C32 H32A 118.5 . .
C33 C32 H32A 118.5 . .
C32 C33 C34 116.3(14) . .
C32 C33 H33A 121.8 . .
C34 C33 H33A 121.8 . .
C29 C34 C33 119.7(16) . .
C29 C34 H34A 120.1 . .
C33 C34 H34A 120.1 . .
C36 C35 C40 119.9(11) . .
C36 C35 Se4 119.1(9) . .
C40 C35 Se4 120.6(9) . .
C35 C36 C37 119.3(12) . .
C35 C36 H36A 120.3 . .
C37 C36 H36A 120.3 . .
C38 C37 C36 122.4(13) . .
C38 C37 H37A 118.8 . .
C36 C37 H37A 118.8 . .
C37 C38 C39 120.8(12) . .
C37 C38 H38A 119.6 . .
C39 C38 H38A 119.6 . .
C38 C39 C40 120.7(12) . .
C38 C39 H39A 119.6 . .
C40 C39 H39A 119.6 . .
C35 C40 C39 116.7(12) . .
C35 C40 H40A 121.6 . .
C39 C40 H40A 121.6 . .
F9 F9 Sb3 127.6(10) 14_666 .
F5 Sb1 F4 91.7(6) . .
F5 Sb1 F6 177.3(7) . .
F4 Sb1 F6 90.1(5) . .
F5 Sb1 F2 88.8(6) . .
F4 Sb1 F2 179.4(6) . .
F6 Sb1 F2 89.5(4) . .
F5 Sb1 F3 92.0(6) . .
F4 Sb1 F3 89.5(6) . .
F6 Sb1 F3 90.1(5) . .
F2 Sb1 F3 90.0(4) . .
F5 Sb1 F1 88.4(7) . .
F4 Sb1 F1 92.3(6) . .
F6 Sb1 F1 89.4(5) . .
F2 Sb1 F1 88.2(5) . .
F3 Sb1 F1 178.2(5) . .
F7 Sb2 F7 89.4(7) 9 5
F7 Sb2 F7 89.4(7) 9 .
F7 Sb2 F7 89.4(7) 5 .
F7 Sb2 F8 90.0(5) 9 .
F7 Sb2 F8 176.9(5) 5 .
F7 Sb2 F8 87.5(5) . .
F7 Sb2 F8 87.5(5) 9 9
F7 Sb2 F8 90.0(5) 5 9
F7 Sb2 F8 176.9(5) . 9
F8 Sb2 F8 93.0(4) . 9
F7 Sb2 F8 176.9(5) 9 5
F7 Sb2 F8 87.5(5) 5 5
F7 Sb2 F8 90.0(5) . 5
F8 Sb2 F8 93.0(4) . 5
F8 Sb2 F8 93.0(4) 9 5
F10 Sb3 F10 74(2) . 9
F10 Sb3 F10 74(2) . 5
F10 Sb3 F10 74(2) 9 5
F10 Sb3 F9 169.0(17) . .
F10 Sb3 F9 106.4(17) 9 .
F10 Sb3 F9 95.1(13) 5 .
F10 Sb3 F9 106.4(17) . 5
F10 Sb3 F9 95.1(13) 9 5
F10 Sb3 F9 169.0(17) 5 5
F9 Sb3 F9 84.5(12) . 5
F10 Sb3 F9 95.1(13) . 9
F10 Sb3 F9 169.0(17) 9 9
F10 Sb3 F9 106.4(17) 5 9
F9 Sb3 F9 84.5(12) . 9
F9 Sb3 F9 84.5(12) 5 9
C17 Se1 C1 104.4(4) . .
C17 Se1 Ag1 104.1(4) . .
C1 Se1 Ag1 99.6(3) . .
C23 Se2 C3 101.8(5) . .
C23 Se2 Ag2 113.7(5) . 22_455
C3 Se2 Ag2 112.9(4) . 22_455
C23 Se2 Ag2B 106.1(4) . .
C3 Se2 Ag2B 109.1(4) . .
Ag2 Se2 Ag2B 10.4(3) 22_455 .
C23 Se2 Ag2 99.7(5) . .
C3 Se2 Ag2 104.1(4) . .
Ag2 Se2 Ag2 20.0(6) 22_455 .
Ag2B Se2 Ag2 9.6(3) . .
C29 Se3 C8 101.1(5) . .
C29 Se3 Ag1 96.0(4) . 22_455
C8 Se3 Ag1 107.0(3) . 22_455
C35 Se4 C10 102.2(5) . .
C35 Se4 Ag1 102.1(3) . 9_546
C10 Se4 Ag1 94.3(3) . 9_546

loop_
_geom_bond_atom_site_label_1
_geom_bond_atom_site_label_2
_geom_bond_distance
_geom_bond_site_symmetry_2
Ag2 Ag2 0.93(3) 22_455
Ag2 O1 2.312(15) .
Ag2 Se2 2.482(12) 22_455
Ag2 Se2 2.723(12) .
O1 C41 1.48(2) .
O1 C44 1.49(3) .
C41 C42 1.50(2) .
C41 H41A 0.9900 .
C41 H41B 0.9900 .
C42 C43 1.51(2) .
C42 H42A 0.9900 .
C42 H42B 0.9900 .
C43 C44 1.51(2) .
C43 H43A 0.9900 .
C43 H43B 0.9900 .
C44 H44A 0.9900 .
C44 H44B 0.9900 .
Ag2B O1B 2.339(17) .
Ag2B O1B 2.339(17) 22_455
Ag2B Se2 2.574(5) 22_455
Ag2B Se2 2.575(5) .
O1B C44B 1.50(3) .
O1B C41B 1.50(3) .
C41B C42B 1.50(2) .
C41B H41C 0.9900 .
C41B H41D 0.9900 .
C42B C43B 1.52(3) .
C42B H42C 0.9900 .
C42B H42D 0.9900 .
C43B C44B 1.52(2) .
C43B H43C 0.9900 .
C43B H43D 0.9900 .
C44B H44C 0.9900 .
C44B H44D 0.9900 .
Ag1 Se1 2.5475(14) .
Ag1 Se3 2.6013(14) 22_455
Ag1 Se4 2.6658(13) 5_456
C1 C14 1.359(15) .
C1 C2 1.399(15) .
C1 Se1 1.962(10) .
C2 C3 1.372(14) .
C2 H2A 0.9500 .
C3 C4 1.404(14) .
C3 Se2 1.934(10) .
C4 C5 1.412(15) .
C4 C15 1.428(14) .
C5 C6 1.367(15) .
C5 H5A 0.9500 .
C6 C7 1.438(14) .
C6 H6A 0.9500 .
C7 C8 1.394(15) .
C7 C16 1.437(13) .
C8 C9 1.369(15) .
C8 Se3 1.946(10) .
C9 C10 1.380(15) .
C9 H9A 0.9500 .
C10 C11 1.383(15) .
C10 Se4 1.929(11) .
C11 C16 1.438(14) .
C11 C12 1.446(14) .
C12 C13 1.357(16) .
C12 H12A 0.9500 .
C13 C14 1.436(15) .
C13 H13A 0.9500 .
C14 C15 1.411(14) .
C15 C16 1.423(15) .
C17 C18 1.336(18) .
C17 C22 1.42(2) .
C17 Se1 1.926(12) .
C18 C19 1.44(2) .
C18 H18A 0.9500 .
C19 C20 1.30(3) .
C19 H19A 0.9500 .
C20 C21 1.34(4) .
C20 H20A 0.9500 .
C21 C22 1.45(3) .
C21 H21A 0.9500 .
C22 H22A 0.9500 .
C23 C24 1.318(19) .
C23 C28 1.36(2) .
C23 Se2 1.909(11) .
C24 C25 1.40(2) .
C24 H24A 0.9500 .
C25 C26 1.38(3) .
C25 H25A 0.9500 .
C26 C27 1.25(4) .
C26 H26 0.9500 .
C27 C28 1.37(3) .
C27 H27 0.9500 .
C28 H28A 0.9500 .
C29 C34 1.383(19) .
C29 C30 1.408(19) .
C29 Se3 1.910(11) .
C30 C31 1.372(18) .
C30 H30A 0.9500 .
C31 C32 1.32(2) .
C31 H31A 0.9500 .
C32 C33 1.42(3) .
C32 H32A 0.9500 .
C33 C34 1.43(2) .
C33 H33A 0.9500 .
C34 H34A 0.9500 .
C35 C36 1.372(17) .
C35 C40 1.418(16) .
C35 Se4 1.905(11) .
C36 C37 1.377(18) .
C36 H36A 0.9500 .
C37 C38 1.33(2) .
C37 H37A 0.9500 .
C38 C39 1.33(2) .
C38 H38A 0.9500 .
C39 C40 1.442(18) .
C39 H39A 0.9500 .
C40 H40A 0.9500 .
F1 Sb1 1.888(10) .
F2 Sb1 1.875(8) .
F3 Sb1 1.879(9) .
F4 Sb1 1.861(10) .
F5 Sb1 1.844(10) .
F6 Sb1 1.869(8) .
F7 Sb2 1.845(8) .
F8 Sb2 1.868(7) .
F9 F9 1.39(5) 14_666
F9 Sb3 1.877(13) .
F10 Sb3 1.819(15) .
Sb2 F7 1.844(8) 9
Sb2 F7 1.845(8) 5
Sb2 F8 1.868(7) 9
Sb2 F8 1.868(7) 5
Sb3 F10 1.819(15) 9
Sb3 F10 1.820(15) 5
Sb3 F9 1.877(13) 5
Sb3 F9 1.877(13) 9
Se2 Ag2 2.482(12) 22_455
Se3 Ag1 2.6011(14) 22_455
Se4 Ag1 2.6659(13) 9_546

loop_
_geom_torsion_atom_site_label_1
_geom_torsion_atom_site_label_2
_geom_torsion_atom_site_label_3
_geom_torsion_atom_site_label_4
_geom_torsion
_geom_torsion_site_symmetry_1
_geom_torsion_site_symmetry_4
Ag2 Ag2 O1 C41 -134(3) 22_455 .
Se2 Ag2 O1 C41 -36(2) 22_455 .
Se2 Ag2 O1 C41 144(2) . .
Ag2 Ag2 O1 C44 90(3) 22_455 .
Se2 Ag2 O1 C44 -172(2) 22_455 .
Se2 Ag2 O1 C44 8(3) . .
C44 O1 C41 C42 3(4) . .
Ag2 O1 C41 C42 -140(3) . .
O1 C41 C42 C43 21(4) . .
C41 C42 C43 C44 -36(4) . .
C41 O1 C44 C43 -26(3) . .
Ag2 O1 C44 C43 115(3) . .
C42 C43 C44 O1 39(3) . .
O1B Ag2B O1B C44B 154(4) 22_455 .
Se2 Ag2B O1B C44B -73(3) 22_455 .
Se2 Ag2B O1B C44B 85(3) . .
O1B Ag2B O1B C41B -76(3) 22_455 .
Se2 Ag2B O1B C41B 56(3) 22_455 .
Se2 Ag2B O1B C41B -146(2) . .
C44B O1B C41B C42B 19(4) . .
Ag2B O1B C41B C42B -114(3) . .
O1B C41B C42B C43B -41(3) . .
C41B C42B C43B C44B 46(4) . .
C41B O1B C44B C43B 11(4) . .
Ag2B O1B C44B C43B 151(3) . .
C42B C43B C44B O1B -36(4) . .
C14 C1 C2 C3 -0.6(16) . .
Se1 C1 C2 C3 -174.6(8) . .
C1 C2 C3 C4 0.4(16) . .
C1 C2 C3 Se2 174.2(8) . .
C2 C3 C4 C5 178.1(10) . .
Se2 C3 C4 C5 3.9(14) . .
C2 C3 C4 C15 0.7(16) . .
Se2 C3 C4 C15 -173.5(7) . .
C3 C4 C5 C6 -172.2(11) . .
C15 C4 C5 C6 5.1(16) . .
C4 C5 C6 C7 0.7(17) . .
C5 C6 C7 C8 171.6(11) . .
C5 C6 C7 C16 -6.4(15) . .
C16 C7 C8 C9 -2.0(15) . .
C6 C7 C8 C9 -179.9(10) . .
C16 C7 C8 Se3 169.1(7) . .
C6 C7 C8 Se3 -8.9(14) . .
C7 C8 C9 C10 -1.7(16) . .
Se3 C8 C9 C10 -172.2(8) . .
C8 C9 C10 C11 3.4(16) . .
C8 C9 C10 Se4 176.3(8) . .
C9 C10 C11 C16 -1.3(15) . .
Se4 C10 C11 C16 -174.7(7) . .
C9 C10 C11 C12 176.0(10) . .
Se4 C10 C11 C12 2.6(13) . .
C10 C11 C12 C13 -169.7(10) . .
C16 C11 C12 C13 7.7(15) . .
C11 C12 C13 C14 -4.7(16) . .
C2 C1 C14 C15 -0.3(16) . .
Se1 C1 C14 C15 174.0(7) . .
C2 C1 C14 C13 -178.3(10) . .
Se1 C1 C14 C13 -4.1(14) . .
C12 C13 C14 C1 176.1(10) . .
C12 C13 C14 C15 -2.0(16) . .
C1 C14 C15 C16 -172.6(9) . .
C13 C14 C15 C16 5.5(15) . .
C1 C14 C15 C4 1.4(15) . .
C13 C14 C15 C4 179.5(9) . .
C3 C4 C15 C14 -1.6(15) . .
C5 C4 C15 C14 -179.1(10) . .
C3 C4 C15 C16 172.5(9) . .
C5 C4 C15 C16 -5.0(15) . .
C14 C15 C16 C7 173.3(9) . .
C4 C15 C16 C7 -0.8(14) . .
C14 C15 C16 C11 -2.4(14) . .
C4 C15 C16 C11 -176.5(9) . .
C8 C7 C16 C15 -171.8(9) . .
C6 C7 C16 C15 6.3(14) . .
C8 C7 C16 C11 3.9(14) . .
C6 C7 C16 C11 -178.0(9) . .
C10 C11 C16 C15 173.4(9) . .
C12 C11 C16 C15 -4.1(14) . .
C10 C11 C16 C7 -2.3(14) . .
C12 C11 C16 C7 -179.8(9) . .
C22 C17 C18 C19 1(2) . .
Se1 C17 C18 C19 -174.2(11) . .
C17 C18 C19 C20 -5(3) . .
C18 C19 C20 C21 7(3) . .
C19 C20 C21 C22 -5(3) . .
C18 C17 C22 C21 1(2) . .
Se1 C17 C22 C21 176.0(12) . .
C20 C21 C22 C17 1(3) . .
C28 C23 C24 C25 -5(2) . .
Se2 C23 C24 C25 178.4(11) . .
C23 C24 C25 C26 2(3) . .
C24 C25 C26 C27 1(4) . .
C25 C26 C27 C28 -1(5) . .
C24 C23 C28 C27 5(3) . .
Se2 C23 C28 C27 -178(2) . .
C26 C27 C28 C23 -2(5) . .
C34 C29 C30 C31 0.3(17) . .
Se3 C29 C30 C31 -177.2(9) . .
C29 C30 C31 C32 0.5(19) . .
C30 C31 C32 C33 2(2) . .
C31 C32 C33 C34 -6(2) . .
C30 C29 C34 C33 -3.7(17) . .
Se3 C29 C34 C33 173.8(9) . .
C32 C33 C34 C29 6.1(18) . .
C40 C35 C36 C37 -1.7(18) . .
Se4 C35 C36 C37 170.6(10) . .
C35 C36 C37 C38 1(2) . .
C36 C37 C38 C39 2(2) . .
C37 C38 C39 C40 -3(2) . .
C36 C35 C40 C39 0.2(16) . .
Se4 C35 C40 C39 -172.0(8) . .
C38 C39 C40 C35 2.3(17) . .
F9 F9 Sb3 F10 119(7) 14_666 .
F9 F9 Sb3 F10 -148(3) 14_666 9
F9 F9 Sb3 F10 136(4) 14_666 5
F9 F9 Sb3 F9 -55(3) 14_666 5
F9 F9 Sb3 F9 30(3) 14_666 9
C18 C17 Se1 C1 -82.5(11) . .
C22 C17 Se1 C1 102.3(10) . .
C18 C17 Se1 Ag1 21.6(11) . .
C22 C17 Se1 Ag1 -153.7(9) . .
C14 C1 Se1 C17 -179.7(8) . .
C2 C1 Se1 C17 -5.4(10) . .
C14 C1 Se1 Ag1 72.9(8) . .
C2 C1 Se1 Ag1 -112.8(8) . .
Se3 Ag1 Se1 C17 -113.3(3) 22_455 .
Se4 Ag1 Se1 C17 71.0(3) 5_456 .
Se3 Ag1 Se1 C1 -5.6(3) 22_455 .
Se4 Ag1 Se1 C1 178.6(3) 5_456 .
C24 C23 Se2 C3 82.3(12) . .
C28 C23 Se2 C3 -94.5(13) . .
C24 C23 Se2 Ag2 -39.4(13) . 22_455
C28 C23 Se2 Ag2 143.8(12) . 22_455
C24 C23 Se2 Ag2B -31.9(12) . .
C28 C23 Se2 Ag2B 151.3(12) . .
C24 C23 Se2 Ag2 -24.5(12) . .
C28 C23 Se2 Ag2 158.7(12) . .
C2 C3 Se2 C23 1.0(10) . .
C4 C3 Se2 C23 175.3(8) . .
C2 C3 Se2 Ag2 123.3(9) . 22_455
C4 C3 Se2 Ag2 -62.5(9) . 22_455
C2 C3 Se2 Ag2B 112.9(8) . .
C4 C3 Se2 Ag2B -72.9(8) . .
C2 C3 Se2 Ag2 104.3(9) . .
C4 C3 Se2 Ag2 -81.4(9) . .
O1B Ag2B Se2 C23 -16.9(12) . .
O1B Ag2B Se2 C23 -76.3(9) 22_455 .
Se2 Ag2B Se2 C23 129.5(4) 22_455 .
O1B Ag2B Se2 C3 -125.9(12) . .
O1B Ag2B Se2 C3 174.7(9) 22_455 .
Se2 Ag2B Se2 C3 20.5(3) 22_455 .
O1B Ag2B Se2 Ag2 121(3) . 22_455
O1B Ag2B Se2 Ag2 62(3) 22_455 22_455
Se2 Ag2B Se2 Ag2 -92(3) 22_455 22_455
O1B Ag2B Se2 Ag2 -66(3) . .
O1B Ag2B Se2 Ag2 -126(3) 22_455 .
Se2 Ag2B Se2 Ag2 80(3) 22_455 .
Ag2 Ag2 Se2 C23 -136.3(6) 22_455 .
O1 Ag2 Se2 C23 -26.8(11) . .
Se2 Ag2 Se2 C23 152.4(7) 22_455 .
Ag2 Ag2 Se2 C3 118.8(6) 22_455 .
O1 Ag2 Se2 C3 -131.7(10) . .
Se2 Ag2 Se2 C3 47.5(8) 22_455 .
O1 Ag2 Se2 Ag2 109.5(11) . 22_455
Se2 Ag2 Se2 Ag2 -71.3(9) 22_455 22_455
Ag2 Ag2 Se2 Ag2B -4(3) 22_455 .
O1 Ag2 Se2 Ag2B 106(3) . .
Se2 Ag2 Se2 Ag2B -75(3) 22_455 .
C34 C29 Se3 C8 114.5(9) . .
C30 C29 Se3 C8 -68.0(9) . .
C34 C29 Se3 Ag1 -136.8(9) . 22_455
C30 C29 Se3 Ag1 40.7(9) . 22_455
C9 C8 Se3 C29 0.6(10) . .
C7 C8 Se3 C29 -170.5(8) . .
C9 C8 Se3 Ag1 -99.3(9) . 22_455
C7 C8 Se3 Ag1 89.6(8) . 22_455
C36 C35 Se4 C10 113.2(10) . .
C40 C35 Se4 C10 -74.5(9) . .
C36 C35 Se4 Ag1 -149.6(9) . 9_546
C40 C35 Se4 Ag1 22.7(9) . 9_546
C9 C10 Se4 C35 3.7(10) . .
C11 C10 Se4 C35 177.0(8) . .
C9 C10 Se4 Ag1 -99.7(9) . 9_546
C11 C10 Se4 Ag1 73.6(8) . 9_546
